data_7117475
loop_
_publ_author_name
'Franziska Volcker'
'Felix M. Muck'
'Konstantinos D. Vogiatzis'
'Karin Fink'
'Peter W. Roesky'

_publ_section_title
;
 Bi- and trimetallic rare-earth-palladium complexes ligated by
 phosphinoamides
;
_journal_name_full Chem.Commun.
_journal_page_first 11761
_journal_paper_doi 10.1039/C5cc03944d
_journal_volume 51
_journal_year 2015
_chemical_formula_moiety 'C76 H69 Cl Lu N4 O P4 Pd, C16 H32 Li O4, C4 H8 O'
_chemical_formula_sum 'C96 H109 Cl Li Lu N4 O6 P4 Pd'
_chemical_formula_weight 1862.51
_chemical_name_systematic
;
 ?
;
_space_group_crystal_system triclinic
_space_group_IT_number 2
_space_group_name_Hall '-P 1'
_space_group_name_H-M_alt 'P -1'
_symmetry_space_group_name_Hall '-P 1'
_symmetry_space_group_name_H-M 'P -1'
_atom_sites_solution_hydrogens mixed
_audit_creation_date 2015-03-11
_audit_creation_method
;
Olex2 1.2
(compiled 2015.01.26 svn.r3150 for OlexSys, GUI svn.r4998)
;
_audit_update_record
;
2015-05-12 deposited with the CCDC.
2015-06-08 downloaded from the CCDC.
;
_cell_angle_alpha 88.53(3)
_cell_angle_beta 80.90(3)
_cell_angle_gamma 83.96(3)
_cell_formula_units_Z 2
_cell_length_a 13.332(3)
_cell_length_b 15.349(3)
_cell_length_c 21.771(4)
_cell_measurement_reflns_used 58579
_cell_measurement_temperature 150
_cell_measurement_theta_max 29.56
_cell_measurement_theta_min 1.63
_cell_volume 4374.4(16)
_computing_cell_refinement 'STOE X-AREA, PLATON (A.L.Spek, 2005)'
_computing_data_collection 'STOE X-AREA'
_computing_data_reduction 'STOE X-RED, PLATON (A.L.Spek, 2005)'
_computing_molecular_graphics 'Diamond 2/3, Olex2 (Dolomanov et al., 2009)'
_computing_publication_material 'MS Word, Olex2 (Dolomanov et al., 2009)'
_computing_structure_refinement 'SHELXL-2014/7 (Sheldrick, 2014)'
_computing_structure_solution 'SHELXS-2014/7 (Sheldrick, 2014)'
_diffrn_ambient_temperature 150
_diffrn_detector 'image plate (34cm diameter)'
_diffrn_detector_area_resol_mean 6.67
_diffrn_detector_type 'STOE image plate'
_diffrn_measured_fraction_theta_full 0.996
_diffrn_measured_fraction_theta_max 0.992
_diffrn_measurement_device 'two-circle goniometer'
_diffrn_measurement_device_type 'STOE IPDS 2'
_diffrn_measurement_method '\w scans'
_diffrn_radiation_collimation '0.5mm monocapillary'
_diffrn_radiation_monochromator 'plane graphite'
_diffrn_radiation_type MoK\a
_diffrn_radiation_wavelength 0.71073
_diffrn_reflns_av_R_equivalents 0.0395
_diffrn_reflns_av_unetI/netI 0.0370
_diffrn_reflns_laue_measured_fraction_full 0.996
_diffrn_reflns_laue_measured_fraction_max 0.992
_diffrn_reflns_limit_h_max 14
_diffrn_reflns_limit_h_min -16
_diffrn_reflns_limit_k_max 17
_diffrn_reflns_limit_k_min -18
_diffrn_reflns_limit_l_max 26
_diffrn_reflns_limit_l_min -26
_diffrn_reflns_number 36650
_diffrn_reflns_point_group_measured_fraction_full 0.996
_diffrn_reflns_point_group_measured_fraction_max 0.992
_diffrn_reflns_theta_full 25.242
_diffrn_reflns_theta_max 25.517
_diffrn_reflns_theta_min 1.629
_diffrn_source 'sealed tube, 12x0.4mm long-fine focus'
_exptl_absorpt_coefficient_mu 1.49
_exptl_absorpt_correction_T_max 0.8934
_exptl_absorpt_correction_T_min 0.6493
_exptl_absorpt_correction_type integration
_exptl_absorpt_process_details 'STOE X-RED & X-SHAPE'
_exptl_crystal_colour yellow
_exptl_crystal_colour_primary yellow
_exptl_crystal_density_diffrn 1.414
_exptl_crystal_description prism
_exptl_crystal_F_000 1916
_exptl_crystal_size_max 0.275
_exptl_crystal_size_mid 0.203
_exptl_crystal_size_min 0.079
_refine_diff_density_max 1.392
_refine_diff_density_min -1.368
_refine_diff_density_rms 0.097
_refine_ls_extinction_coef .
_refine_ls_extinction_method none
_refine_ls_goodness_of_fit_ref 1.046
_refine_ls_hydrogen_treatment constr
_refine_ls_matrix_type full
_refine_ls_number_parameters 1026
_refine_ls_number_reflns 16187
_refine_ls_number_restraints 19
_refine_ls_restrained_S_all 1.058
_refine_ls_R_factor_all 0.0422
_refine_ls_R_factor_gt 0.0358
_refine_ls_shift/su_max 0.001
_refine_ls_shift/su_mean 0.000
_refine_ls_structure_factor_coef Fsqd
_refine_ls_weighting_details
;
 w=1/[\s^2^(Fo^2^)+(0.0672P)^2^]
 where P=(Fo^2^+2Fc^2^)/3
;
_refine_ls_weighting_scheme calc
_refine_ls_wR_factor_gt 0.0933
_refine_ls_wR_factor_ref 0.0960
_reflns_Friedel_coverage 0.000
_reflns_friedel_fraction_full .
_reflns_friedel_fraction_max .
_reflns_number_gt 14119
_reflns_number_total 16187
_reflns_threshold_expression 'I > 2\s(I)'
_cod_data_source_file c5cc03944d2.cif
_cod_data_source_block 1b`
_cod_original_cell_volume 4374.2(16)
_cod_database_code 7117475
_shelxl_version_number 2013-2
_shelx_space_group_comment
;
The symmetry employed for this shelxl refinement is uniquely defined
by the following loop, which should always be used as a source of
symmetry information in preference to the above space-group names.
They are only intended as comments.
;
_olex2_refinement_description
;
1. Fixed Uiso
 At 1.2 times of:
  All C(H) groups, All C(H,H) groups, All C(H,H,H,H) groups, All N(H) groups
2. Restrained distances
 C95-C94
 1.47 with sigma of 0.02
3. Uiso/Uaniso restraints and constraints
Uanis(C82) \\sim Ueq: with sigma of 0.01 and sigma for terminal atoms of 0.02
Uanis(C80B) \\sim Ueq, Uanis(C78A) \\sim Ueq: with sigma of 0.01 and sigma for
terminal atoms of 0.02
4. Others
 Fixed Sof: H95C(0.5) H95D(0.5) H95A(0.5) H95B(0.5) C96B(0.5) H96A(0.5)
 H96B(0.5) C96A(0.5) H96C(0.5) H96D(0.5)
5.a Riding coordinates:
 N4(H4)
5.b Secondary CH2 refined with riding coordinates:
 C73(H73A,H73B), C74(H74A,H74B), C75(H75A,H75B), C76(H76A,H76B), C81(H81A,
 H81B), C82(H82A,H82B), C83(H83A,H83B), C84(H84A,H84B), C85(H85A,H85B),
 C86(H86A,H86B), C87(H87A,H87B), C88(H88A,H88B), C89(H89A,H89B), C90(H90A,H90B),
  C91(H91A,H91B), C92(H92A,H92B), C77A(H77A,H77B), C78A(H78A,H78B), C79A(H79A,
 H79B), C80B(H80A,H80B), C93(H93A,H93B), C94(H94A,H94B), C95(H95C,H95D),
 C95(H95A,H95B), C96B(H96A,H96B), C96A(H96C,H96D)
5.c Aromatic/amide H refined with riding coordinates:
 C0AA(H0AA), C1AA(H1AA), C2AA(H2AA), C3AA(H3AA), C4(H4A), C4AA(H4AA), C8(H8),
 C10(H10), C11(H11), C12(H12), C14(H14), C15(H15), C16(H16), C17(H17), C18(H18),
  C20(H20), C21(H21), C22(H22), C23(H23), C24(H24), C26(H26), C27(H27),
 C28(H28), C29(H29), C30(H30), C32(H32), C33(H33), C34(H34), C35(H35), C36(H36),
  C38(H38), C39(H39), C40(H40), C41(H41), C42(H42), C44(H44), C45(H45),
 C46(H46), C47(H47), C48(H48), C50(H50), C51(H51), C52(H52), C53(H53), C54(H54),
  C56(H56), C57(H57), C58(H58), C59(H59), C60(H60), C62(H62), C63(H63),
 C64(H64), C65(H65), C66(H66), C68(H68), C69(H69), C70(H70), C71(H71), C72(H72)
;
_olex2_submission_special_instructions 'No special instructions were received'

loop_
_space_group_symop_operation_xyz
'x, y, z'
'-x, -y, -z'

loop_
_atom_site_label
_atom_site_type_symbol
_atom_site_fract_x
_atom_site_fract_y
_atom_site_fract_z
_atom_site_U_iso_or_equiv
_atom_site_adp_type
_atom_site_occupancy
_atom_site_site_symmetry_order
_atom_site_calc_flag
_atom_site_refinement_flags_posn
_atom_site_refinement_flags_adp
_atom_site_refinement_flags_occupancy
_atom_site_disorder_assembly
_atom_site_disorder_group
Lu1 Lu 0.30248(2) 0.41283(2) 0.24423(2) 0.01986(5) Uani 1 1 d . . . . .
Pd1 Pd 0.36171(2) 0.22577(2) 0.27234(2) 0.01876(7) Uani 1 1 d . . . . .
Cl1 Cl 0.19682(8) 0.55256(6) 0.21396(4) 0.0350(2) Uani 1 1 d . . . . .
P1 P 0.32994(7) 0.30639(5) 0.36533(4) 0.02085(17) Uani 1 1 d . . . . .
P2 P 0.48131(6) 0.27589(5) 0.19128(4) 0.01970(17) Uani 1 1 d . . . . .
P3 P 0.20252(7) 0.23992(6) 0.23369(4) 0.02136(17) Uani 1 1 d . . . . .
P4 P 0.40251(7) 0.07969(6) 0.30319(4) 0.02398(18) Uani 1 1 d . . . . .
O1 O 0.4038(2) 0.52126(16) 0.27735(12) 0.0310(6) Uani 1 1 d . . . . .
N1 N 0.2586(2) 0.39869(18) 0.35096(12) 0.0234(6) Uani 1 1 d . . . . .
N2 N 0.4461(2) 0.38079(18) 0.17503(12) 0.0226(6) Uani 1 1 d . . . . .
N3 N 0.1996(2) 0.33688(18) 0.19665(13) 0.0241(6) Uani 1 1 d . . . . .
N4 N 0.3034(3) 0.0539(2) 0.35758(14) 0.0302(7) Uani 1 1 d . . . . .
H4 H 0.2983 0.0920 0.3865 0.036 Uiso 1 1 d R . . . .
C0AA C 0.0689(3) 0.5759(3) 0.42310(19) 0.0385(9) Uani 1 1 d . . . . .
H0AA H 0.0178 0.6172 0.4103 0.046 Uiso 1 1 calc R . . . .
C1 C 0.2028(3) 0.4561(2) 0.39702(16) 0.0254(7) Uani 1 1 d . . . . .
C1AA C 0.2177(3) 0.4558(2) 0.45963(16) 0.0280(7) Uani 1 1 d . . . . .
H1AA H 0.2682 0.4147 0.4732 0.034 Uiso 1 1 calc R . . . .
C2AA C 0.0928(3) 0.2215(3) 0.48924(17) 0.0312(8) Uani 1 1 d . . . . .
H2AA H 0.0204 0.2304 0.4943 0.037 Uiso 1 1 calc R . . . .
C3AA C 0.1259(3) 0.5172(2) 0.37993(17) 0.0313(8) Uani 1 1 d . . . . .
H3AA H 0.1125 0.5186 0.3383 0.038 Uiso 1 1 calc R . . . .
C4 C 0.0857(3) 0.5750(3) 0.48423(19) 0.0399(9) Uani 1 1 d . . . . .
H4A H 0.0468 0.6153 0.5134 0.048 Uiso 1 1 calc R . . . .
C4AA C 0.1598(3) 0.5146(3) 0.50200(17) 0.0341(8) Uani 1 1 d . . . . .
H4AA H 0.1715 0.5131 0.5439 0.041 Uiso 1 1 calc R . . . .
C5AA C 0.2568(3) 0.2527(2) 0.43297(14) 0.0237(7) Uani 1 1 d . . . . .
C8 C 0.1509(3) 0.2640(2) 0.44090(16) 0.0266(7) Uani 1 1 d . . . . .
H8 H 0.1176 0.3010 0.4131 0.032 Uiso 1 1 calc R . . . .
C10 C 0.1397(3) 0.1667(3) 0.52973(17) 0.0347(9) Uani 1 1 d . . . . .
H10 H 0.1000 0.1379 0.5626 0.042 Uiso 1 1 calc R . . . .
C11 C 0.2451(3) 0.1542(3) 0.52190(17) 0.0357(9) Uani 1 1 d . . . . .
H11 H 0.2780 0.1161 0.5494 0.043 Uiso 1 1 calc R . . . .
C12 C 0.3033(3) 0.1968(2) 0.47437(16) 0.0298(8) Uani 1 1 d . . . . .
H12 H 0.3757 0.1879 0.4698 0.036 Uiso 1 1 calc R . . . .
C13 C 0.4406(3) 0.3345(2) 0.39953(15) 0.0254(7) Uani 1 1 d . . . . .
C14 C 0.4573(3) 0.4212(2) 0.40978(16) 0.0301(8) Uani 1 1 d . . . . .
H14 H 0.4094 0.4677 0.3999 0.036 Uiso 1 1 calc R . . . .
C15 C 0.5419(3) 0.4404(3) 0.43388(18) 0.0376(9) Uani 1 1 d . . . . .
H15 H 0.5514 0.4997 0.4405 0.045 Uiso 1 1 calc R . . . .
C16 C 0.6135(3) 0.3742(3) 0.44859(19) 0.0409(10) Uani 1 1 d . . . . .
H16 H 0.6705 0.3874 0.4665 0.049 Uiso 1 1 calc R . . . .
C17 C 0.6002(3) 0.2878(3) 0.43655(18) 0.0374(9) Uani 1 1 d . . . . .
H17 H 0.6491 0.2418 0.4458 0.045 Uiso 1 1 calc R . . . .
C18 C 0.5165(3) 0.2687(3) 0.41118(16) 0.0292(8) Uani 1 1 d . . . . .
H18 H 0.5103 0.2098 0.4014 0.035 Uiso 1 1 calc R . . . .
C19 C 0.5002(3) 0.4344(2) 0.13046(15) 0.0243(7) Uani 1 1 d . . . . .
C20 C 0.4488(3) 0.5146(2) 0.11415(17) 0.0320(8) Uani 1 1 d . . . . .
H20 H 0.3795 0.5293 0.1320 0.038 Uiso 1 1 calc R . . . .
C21 C 0.4975(3) 0.5723(3) 0.07275(19) 0.0391(9) Uani 1 1 d . . . . .
H21 H 0.4608 0.6258 0.0626 0.047 Uiso 1 1 calc R . . . .
C22 C 0.5976(3) 0.5538(3) 0.04599(19) 0.0392(9) Uani 1 1 d . . . . .
H22 H 0.6312 0.5942 0.0183 0.047 Uiso 1 1 calc R . . . .
C23 C 0.6480(4) 0.4745(3) 0.0606(2) 0.0477(11) Uani 1 1 d . . . . .
H23 H 0.7169 0.4600 0.0420 0.057 Uiso 1 1 calc R . . . .
C24 C 0.6006(3) 0.4158(3) 0.10165(19) 0.0382(9) Uani 1 1 d . . . . .
H24 H 0.6375 0.3617 0.1104 0.046 Uiso 1 1 calc R . . . .
C25 C 0.6143(3) 0.2671(2) 0.20741(15) 0.0232(7) Uani 1 1 d . . . . .
C26 C 0.6987(3) 0.2223(2) 0.17128(17) 0.0285(7) Uani 1 1 d . . . . .
H26 H 0.6903 0.1944 0.1342 0.034 Uiso 1 1 calc R . . . .
C27 C 0.7953(3) 0.2179(3) 0.18893(18) 0.0344(8) Uani 1 1 d . . . . .
H27 H 0.8520 0.1867 0.1640 0.041 Uiso 1 1 calc R . . . .
C28 C 0.8089(3) 0.2583(3) 0.24208(17) 0.0353(9) Uani 1 1 d . . . . .
H28 H 0.8746 0.2546 0.2543 0.042 Uiso 1 1 calc R . . . .
C29 C 0.7258(3) 0.3050(3) 0.27810(17) 0.0341(8) Uani 1 1 d . . . . .
H29 H 0.7351 0.3347 0.3142 0.041 Uiso 1 1 calc R . . . .
C30 C 0.6296(3) 0.3081(2) 0.26117(16) 0.0272(7) Uani 1 1 d . . . . .
H30 H 0.5730 0.3386 0.2866 0.033 Uiso 1 1 calc R . . . .
C31 C 0.4997(3) 0.2152(2) 0.11832(15) 0.0236(7) Uani 1 1 d . . . . .
C32 C 0.5310(3) 0.1250(2) 0.11824(17) 0.0303(8) Uani 1 1 d . . . . .
H32 H 0.5432 0.0966 0.1560 0.036 Uiso 1 1 calc R . . . .
C33 C 0.5446(3) 0.0766(3) 0.06433(19) 0.0372(9) Uani 1 1 d . . . . .
H33 H 0.5676 0.0159 0.0652 0.045 Uiso 1 1 calc R . . . .
C34 C 0.5247(4) 0.1161(3) 0.0092(2) 0.0447(11) Uani 1 1 d . . . . .
H34 H 0.5359 0.0834 -0.0282 0.054 Uiso 1 1 calc R . . . .
C35 C 0.4883(4) 0.2040(3) 0.00910(17) 0.0407(10) Uani 1 1 d . . . . .
H35 H 0.4711 0.2308 -0.0282 0.049 Uiso 1 1 calc R . . . .
C36 C 0.4764(3) 0.2534(3) 0.06267(16) 0.0314(8) Uani 1 1 d . . . . .
H36 H 0.4523 0.3138 0.0615 0.038 Uiso 1 1 calc R . . . .
C37 C 0.1428(3) 0.3561(2) 0.14803(16) 0.0280(7) Uani 1 1 d . . . . .
C38 C 0.1866(3) 0.4032(3) 0.09611(17) 0.0341(8) Uani 1 1 d . . . . .
H38 H 0.2514 0.4239 0.0959 0.041 Uiso 1 1 calc R . . . .
C39 C 0.1365(4) 0.4199(3) 0.0451(2) 0.0478(12) Uani 1 1 d . . . . .
H39 H 0.1680 0.4512 0.0104 0.057 Uiso 1 1 calc R . . . .
C40 C 0.0422(4) 0.3920(4) 0.0440(2) 0.0552(14) Uani 1 1 d . . . . .
H40 H 0.0085 0.4038 0.0089 0.066 Uiso 1 1 calc R . . . .
C41 C -0.0029(4) 0.3464(3) 0.0948(2) 0.0468(11) Uani 1 1 d . . . . .
H41 H -0.0680 0.3265 0.0946 0.056 Uiso 1 1 calc R . . . .
C42 C 0.0467(3) 0.3293(3) 0.14629(18) 0.0330(8) Uani 1 1 d . . . . .
H42 H 0.0142 0.2986 0.1810 0.040 Uiso 1 1 calc R . . . .
C43 C 0.1779(3) 0.1610(2) 0.17584(16) 0.0284(7) Uani 1 1 d . . . . .
C44 C 0.2506(4) 0.1498(3) 0.12324(19) 0.0417(10) Uani 1 1 d . . . . .
H44 H 0.3090 0.1813 0.1191 0.050 Uiso 1 1 calc R . . . .
C45 C 0.2405(4) 0.0933(4) 0.0761(2) 0.0561(13) Uani 1 1 d . . . . .
H45 H 0.2914 0.0866 0.0402 0.067 Uiso 1 1 calc R . . . .
C46 C 0.1561(5) 0.0469(3) 0.0816(2) 0.0564(13) Uani 1 1 d . . . . .
H46 H 0.1487 0.0082 0.0496 0.068 Uiso 1 1 calc R . . . .
C47 C 0.0831(4) 0.0570(3) 0.1337(2) 0.0500(12) Uani 1 1 d . . . . .
H47 H 0.0251 0.0250 0.1377 0.060 Uiso 1 1 calc R . . . .
C48 C 0.0934(3) 0.1138(3) 0.18053(19) 0.0371(9) Uani 1 1 d . . . . .
H48 H 0.0421 0.1205 0.2162 0.045 Uiso 1 1 calc R . . . .
C49 C 0.0849(3) 0.2425(2) 0.29144(15) 0.0264(7) Uani 1 1 d . . . . .
C50 C 0.0555(3) 0.1669(3) 0.32414(17) 0.0362(9) Uani 1 1 d . . . . .
H50 H 0.0951 0.1121 0.3155 0.043 Uiso 1 1 calc R . . . .
C51 C -0.0316(4) 0.1720(4) 0.36922(19) 0.0496(12) Uani 1 1 d . . . . .
H51 H -0.0524 0.1203 0.3901 0.060 Uiso 1 1 calc R . . . .
C52 C -0.0876(3) 0.2508(4) 0.38371(18) 0.0523(13) Uani 1 1 d . . . . .
H52 H -0.1470 0.2534 0.4144 0.063 Uiso 1 1 calc R . . . .
C53 C -0.0580(3) 0.3267(4) 0.35384(18) 0.0457(11) Uani 1 1 d . . . . .
H53 H -0.0957 0.3816 0.3649 0.055 Uiso 1 1 calc R . . . .
C54 C 0.0276(3) 0.3223(3) 0.30719(16) 0.0325(8) Uani 1 1 d . . . . .
H54 H 0.0469 0.3743 0.2860 0.039 Uiso 1 1 calc R . . . .
C55 C 0.2750(3) -0.0238(2) 0.38803(16) 0.0307(8) Uani 1 1 d . . . . .
C56 C 0.1793(3) -0.0207(3) 0.42548(18) 0.0365(9) Uani 1 1 d . . . . .
H56 H 0.1363 0.0329 0.4301 0.044 Uiso 1 1 calc R . . . .
C57 C 0.1469(4) -0.0953(3) 0.45585(19) 0.0433(10) Uani 1 1 d . . . . .
H57 H 0.0814 -0.0926 0.4808 0.052 Uiso 1 1 calc R . . . .
C58 C 0.2087(4) -0.1739(3) 0.45033(19) 0.0467(11) Uani 1 1 d . . . . .
H58 H 0.1859 -0.2250 0.4712 0.056 Uiso 1 1 calc R . . . .
C59 C 0.3042(4) -0.1771(3) 0.41399(19) 0.0467(11) Uani 1 1 d . . . . .
H59 H 0.3472 -0.2307 0.4103 0.056 Uiso 1 1 calc R . . . .
C60 C 0.3379(4) -0.1025(3) 0.38278(19) 0.0401(10) Uani 1 1 d . . . . .
H60 H 0.4035 -0.1054 0.3580 0.048 Uiso 1 1 calc R . . . .
C61 C 0.5161(3) 0.0600(2) 0.34068(16) 0.0275(7) Uani 1 1 d . . . . .
C62 C 0.5131(3) 0.0370(3) 0.40327(17) 0.0363(9) Uani 1 1 d . . . . .
H62 H 0.4508 0.0224 0.4269 0.044 Uiso 1 1 calc R . . . .
C63 C 0.5984(4) 0.0350(3) 0.43140(19) 0.0441(10) Uani 1 1 d . . . . .
H63 H 0.5940 0.0203 0.4743 0.053 Uiso 1 1 calc R . . . .
C64 C 0.6902(4) 0.0542(3) 0.3981(2) 0.0461(11) Uani 1 1 d . . . . .
H64 H 0.7491 0.0523 0.4179 0.055 Uiso 1 1 calc R . . . .
C65 C 0.6963(3) 0.0763(3) 0.3356(2) 0.0400(9) Uani 1 1 d . . . . .
H65 H 0.7596 0.0887 0.3120 0.048 Uiso 1 1 calc R . . . .
C66 C 0.6095(3) 0.0801(2) 0.30771(18) 0.0331(8) Uani 1 1 d . . . . .
H66 H 0.6136 0.0968 0.2651 0.040 Uiso 1 1 calc R . . . .
C67 C 0.4203(3) -0.0133(2) 0.24953(16) 0.0321(8) Uani 1 1 d . . . . .
C68 C 0.5080(4) -0.0729(3) 0.2396(2) 0.0410(10) Uani 1 1 d . . . . .
H68 H 0.5622 -0.0676 0.2624 0.049 Uiso 1 1 calc R . . . .
C69 C 0.5167(5) -0.1403(3) 0.1965(2) 0.0533(13) Uani 1 1 d . . . . .
H69 H 0.5762 -0.1808 0.1904 0.064 Uiso 1 1 calc R . . . .
C70 C 0.4391(5) -0.1479(3) 0.1629(2) 0.0560(14) Uani 1 1 d . . . . .
H70 H 0.4445 -0.1941 0.1339 0.067 Uiso 1 1 calc R . . . .
C71 C 0.3542(5) -0.0887(3) 0.1714(2) 0.0578(14) Uani 1 1 d . . . . .
H71 H 0.3013 -0.0933 0.1474 0.069 Uiso 1 1 calc R . . . .
C72 C 0.3440(4) -0.0219(3) 0.2146(2) 0.0461(11) Uani 1 1 d . . . . .
H72 H 0.2840 0.0183 0.2201 0.055 Uiso 1 1 calc R . . . .
C73 C 0.3567(4) 0.6021(3) 0.30797(19) 0.0371(9) Uani 1 1 d . . . . .
H73A H 0.3737 0.6051 0.3505 0.045 Uiso 1 1 calc R . . . .
H73B H 0.2816 0.6075 0.3103 0.045 Uiso 1 1 calc R . . . .
C74 C 0.4039(4) 0.6722(3) 0.2659(2) 0.0410(9) Uani 1 1 d . . . . .
H74A H 0.4053 0.7264 0.2893 0.049 Uiso 1 1 calc R . . . .
H74B H 0.3654 0.6864 0.2309 0.049 Uiso 1 1 calc R . . . .
C75 C 0.5124(4) 0.6308(3) 0.24216(19) 0.0396(9) Uani 1 1 d . . . . .
H75A H 0.5634 0.6586 0.2614 0.047 Uiso 1 1 calc R . . . .
H75B H 0.5289 0.6365 0.1964 0.047 Uiso 1 1 calc R . . . .
C76 C 0.5100(3) 0.5341(3) 0.26213(18) 0.0334(8) Uani 1 1 d . . . . .
H76A H 0.5440 0.4952 0.2278 0.040 Uiso 1 1 calc R . . . .
H76B H 0.5451 0.5218 0.2987 0.040 Uiso 1 1 calc R . . . .
O2 O 0.8990(3) 0.6369(3) 0.1676(3) 0.0844(14) Uani 1 1 d . . . . .
O3 O 1.0330(4) 0.7683(3) 0.2233(2) 0.0799(12) Uani 1 1 d . . . . .
O4 O 0.8663(4) 0.8363(3) 0.1430(2) 0.0864(14) Uani 1 1 d . . . . .
O5 O 1.0725(3) 0.7384(3) 0.0794(2) 0.0748(12) Uani 1 1 d . . . . .
C81 C 1.0120(7) 0.7406(6) 0.2832(4) 0.098(2) Uani 1 1 d . . . . .
H81A H 1.0219 0.6758 0.2856 0.118 Uiso 1 1 calc R . . . .
H81B H 0.9404 0.7603 0.3010 0.118 Uiso 1 1 calc R . . . .
C82 C 1.0826(11) 0.7787(9) 0.3174(6) 0.155(4) Uani 1 1 d . U . . .
H82A H 1.0457 0.8020 0.3577 0.186 Uiso 1 1 calc R . . . .
H82B H 1.1373 0.7334 0.3259 0.186 Uiso 1 1 calc R . . . .
C83 C 1.1235(9) 0.8443(9) 0.2821(4) 0.145(5) Uani 1 1 d . . . . .
H83A H 1.1935 0.8511 0.2899 0.174 Uiso 1 1 calc R . . . .
H83B H 1.0806 0.9008 0.2899 0.174 Uiso 1 1 calc R . . . .
C84 C 1.1243(7) 0.8124(6) 0.2171(4) 0.092(2) Uani 1 1 d . . . . .
H84A H 1.1215 0.8619 0.1871 0.110 Uiso 1 1 calc R . . . .
H84B H 1.1859 0.7716 0.2033 0.110 Uiso 1 1 calc R . . . .
C85 C 0.8294(7) 0.9004(5) 0.1909(4) 0.100(3) Uani 1 1 d . . . . .
H85A H 0.8867 0.9164 0.2108 0.119 Uiso 1 1 calc R . . . .
H85B H 0.7787 0.8762 0.2233 0.119 Uiso 1 1 calc R . . . .
C86 C 0.7821(6) 0.9777(5) 0.1613(4) 0.091(2) Uani 1 1 d . . . . .
H86A H 0.8077 1.0318 0.1739 0.109 Uiso 1 1 calc R . . . .
H86B H 0.7069 0.9827 0.1729 0.109 Uiso 1 1 calc R . . . .
C87 C 0.8123(7) 0.9631(6) 0.0938(4) 0.107(3) Uani 1 1 d . . . . .
H87A H 0.8790 0.9850 0.0782 0.129 Uiso 1 1 calc R . . . .
H87B H 0.7601 0.9915 0.0700 0.129 Uiso 1 1 calc R . . . .
C88 C 0.8190(8) 0.8625(6) 0.0901(4) 0.107(3) Uani 1 1 d . . . . .
H88A H 0.7504 0.8419 0.0935 0.128 Uiso 1 1 calc R . . . .
H88B H 0.8615 0.8406 0.0510 0.128 Uiso 1 1 calc R . . . .
C89 C 1.1563(6) 0.6728(4) 0.0691(3) 0.0808(19) Uani 1 1 d . . . . .
H89A H 1.1452 0.6295 0.0386 0.097 Uiso 1 1 calc R . . . .
H89B H 1.1668 0.6419 0.1084 0.097 Uiso 1 1 calc R . . . .
C90 C 1.2466(6) 0.7223(7) 0.0440(5) 0.115(3) Uani 1 1 d . . . . .
H90A H 1.2774 0.7452 0.0780 0.137 Uiso 1 1 calc R . . . .
H90B H 1.2996 0.6852 0.0165 0.137 Uiso 1 1 calc R . . . .
C91 C 1.1981(8) 0.7932(7) 0.0092(5) 0.138(4) Uani 1 1 d . . . . .
H91A H 1.2322 0.8471 0.0113 0.166 Uiso 1 1 calc R . . . .
H91B H 1.2046 0.7768 -0.0350 0.166 Uiso 1 1 calc R . . . .
C92 C 1.0924(7) 0.8090(5) 0.0356(4) 0.102(3) Uani 1 1 d . . . . .
H92A H 1.0487 0.8091 0.0028 0.122 Uiso 1 1 calc R . . . .
H92B H 1.0786 0.8662 0.0569 0.122 Uiso 1 1 calc R . . . .
Li1 Li 0.9684(8) 0.7383(7) 0.1530(5) 0.067(2) Uani 1 1 d . . . . .
C77A C 0.7927(6) 0.6295(6) 0.1665(5) 0.111(3) Uani 1 1 d . . . . .
H77A H 0.7772 0.6307 0.1235 0.133 Uiso 1 1 calc R . . A .
H77B H 0.7483 0.6765 0.1909 0.133 Uiso 1 1 calc R . . A .
C78A C 0.7817(10) 0.5410(7) 0.1969(7) 0.152(4) Uani 1 1 d . U . B 1
H78A H 0.7219 0.5457 0.2303 0.183 Uiso 1 1 calc R . . B 1
H78B H 0.7688 0.4995 0.1656 0.183 Uiso 1 1 calc R . . B 1
C79A C 0.8633(10) 0.5094(6) 0.2206(5) 0.125(4) Uani 1 1 d . . . . .
H79A H 0.8775 0.4451 0.2157 0.150 Uiso 1 1 calc R . . B .
H79B H 0.8582 0.5248 0.2649 0.150 Uiso 1 1 calc R . . B .
C80B C 0.9410(7) 0.5582(7) 0.1791(6) 0.136(4) Uani 1 1 d . U . C 1
H80A H 1.0012 0.5626 0.1999 0.163 Uiso 1 1 calc R . . C 1
H80B H 0.9642 0.5262 0.1396 0.163 Uiso 1 1 calc R . . C 1
O6 O 0.3989(6) 0.3180(5) 0.5964(3) 0.130(2) Uani 1 1 d . . . . .
C93 C 0.4028(6) 0.2323(4) 0.6311(4) 0.089(2) Uani 1 1 d . . . . .
H93A H 0.4043 0.1833 0.6022 0.106 Uiso 1 1 calc R . . . .
H93B H 0.4652 0.2238 0.6509 0.106 Uiso 1 1 calc R . . . .
C94 C 0.3168(8) 0.2343(6) 0.6760(4) 0.111(3) Uani 1 1 d D . . . .
H94A H 0.2839 0.1797 0.6740 0.133 Uiso 1 1 calc R . . . .
H94B H 0.3370 0.2371 0.7177 0.133 Uiso 1 1 calc R . . . .
C95 C 0.2546(7) 0.2985(8) 0.6685(4) 0.114(3) Uani 1 1 d D . . . .
H95C H 0.1855 0.2785 0.6762 0.137 Uiso 0.5 1 calc R . P D 2
H95D H 0.2573 0.3415 0.7012 0.137 Uiso 0.5 1 calc R . P D 2
H95A H 0.2315 0.3291 0.7085 0.137 Uiso 0.5 1 calc R . P D 1
H95B H 0.1942 0.2786 0.6540 0.137 Uiso 0.5 1 calc R . P D 1
C96B C 0.3096(9) 0.3670(8) 0.6161(5) 0.054(2) Uiso 0.5 1 d . . P E 1
H96A H 0.2693 0.3804 0.5820 0.065 Uiso 0.5 1 calc R . P E 1
H96B H 0.3206 0.4222 0.6354 0.065 Uiso 0.5 1 calc R . P E 1
C96A C 0.2630(10) 0.3368(8) 0.6197(6) 0.061(3) Uiso 0.5 1 d . . P E 2
H96C H 0.2398 0.4000 0.6248 0.074 Uiso 0.5 1 calc R . P E 2
H96D H 0.2254 0.3114 0.5900 0.074 Uiso 0.5 1 calc R . P E 2

loop_
_atom_site_aniso_label
_atom_site_aniso_U_11
_atom_site_aniso_U_22
_atom_site_aniso_U_33
_atom_site_aniso_U_23
_atom_site_aniso_U_13
_atom_site_aniso_U_12
Lu1 0.02034(8) 0.02079(8) 0.01858(8) 0.00194(5) -0.00352(5) -0.00245(5)
Pd1 0.01974(13) 0.01977(12) 0.01657(12) 0.00183(9) -0.00213(9) -0.00267(9)
Cl1 0.0379(5) 0.0302(4) 0.0355(5) 0.0047(4) -0.0085(4) 0.0066(4)
P1 0.0221(4) 0.0236(4) 0.0168(4) 0.0002(3) -0.0035(3) -0.0014(3)
P2 0.0196(4) 0.0217(4) 0.0175(4) 0.0013(3) -0.0019(3) -0.0029(3)
P3 0.0196(4) 0.0249(4) 0.0205(4) 0.0023(3) -0.0038(3) -0.0060(3)
P4 0.0288(5) 0.0206(4) 0.0209(4) 0.0031(3) 0.0003(3) -0.0021(3)
O1 0.0343(15) 0.0269(13) 0.0329(13) -0.0036(10) -0.0024(11) -0.0125(11)
N1 0.0242(15) 0.0233(14) 0.0208(13) 0.0004(11) -0.0006(11) 0.0011(11)
N2 0.0253(15) 0.0219(13) 0.0208(13) 0.0029(10) -0.0031(11) -0.0047(11)
N3 0.0261(16) 0.0248(14) 0.0243(14) 0.0035(11) -0.0109(12) -0.0068(12)
N4 0.0355(18) 0.0249(15) 0.0273(15) 0.0029(12) 0.0046(13) -0.0056(13)
C0AA 0.036(2) 0.034(2) 0.040(2) 0.0029(16) 0.0018(17) 0.0050(17)
C1 0.0246(18) 0.0254(16) 0.0254(16) 0.0005(13) -0.0002(14) -0.0042(14)
C1AA 0.0276(19) 0.0289(18) 0.0265(17) -0.0013(14) -0.0023(14) -0.0015(15)
C2AA 0.027(2) 0.037(2) 0.0296(18) 0.0011(15) -0.0018(15) -0.0066(16)
C3AA 0.031(2) 0.0307(18) 0.0290(18) 0.0012(14) 0.0000(15) 0.0013(15)
C4 0.042(2) 0.037(2) 0.036(2) -0.0092(16) 0.0068(18) 0.0017(18)
C4AA 0.039(2) 0.035(2) 0.0277(18) -0.0050(15) -0.0004(16) -0.0033(17)
C5AA 0.0303(19) 0.0231(16) 0.0174(15) -0.0009(12) -0.0033(13) -0.0017(14)
C8 0.0271(19) 0.0292(17) 0.0242(16) 0.0011(13) -0.0053(14) -0.0045(14)
C10 0.042(2) 0.036(2) 0.0262(18) 0.0072(15) -0.0013(16) -0.0128(17)
C11 0.044(2) 0.034(2) 0.0283(18) 0.0095(15) -0.0073(16) -0.0014(17)
C12 0.031(2) 0.0313(18) 0.0267(17) 0.0024(14) -0.0058(15) 0.0011(15)
C13 0.0250(18) 0.0310(18) 0.0193(15) -0.0021(13) -0.0003(13) -0.0028(14)
C14 0.035(2) 0.0322(19) 0.0228(16) -0.0011(14) -0.0017(15) -0.0054(16)
C15 0.041(2) 0.039(2) 0.035(2) -0.0067(16) -0.0032(17) -0.0155(18)
C16 0.033(2) 0.059(3) 0.034(2) -0.0059(18) -0.0101(17) -0.015(2)
C17 0.023(2) 0.053(2) 0.035(2) 0.0008(17) -0.0071(16) 0.0008(17)
C18 0.0259(19) 0.0349(19) 0.0266(17) -0.0045(14) -0.0042(14) -0.0013(15)
C19 0.0289(19) 0.0257(16) 0.0197(15) 0.0031(12) -0.0040(13) -0.0088(14)
C20 0.032(2) 0.0324(19) 0.0319(19) 0.0090(15) -0.0041(15) -0.0075(16)
C21 0.043(2) 0.033(2) 0.041(2) 0.0160(17) -0.0091(18) -0.0072(18)
C22 0.043(2) 0.040(2) 0.036(2) 0.0145(17) -0.0031(17) -0.0158(18)
C23 0.038(2) 0.046(2) 0.052(3) 0.017(2) 0.013(2) -0.0039(19)
C24 0.036(2) 0.035(2) 0.038(2) 0.0099(16) 0.0054(17) -0.0007(17)
C25 0.0224(17) 0.0259(16) 0.0216(15) 0.0061(13) -0.0032(13) -0.0054(13)
C26 0.0234(18) 0.0339(19) 0.0275(17) 0.0004(14) -0.0018(14) -0.0031(15)
C27 0.0239(19) 0.044(2) 0.0335(19) 0.0026(16) -0.0013(15) -0.0019(16)
C28 0.0225(19) 0.054(2) 0.0302(18) 0.0075(17) -0.0053(15) -0.0087(17)
C29 0.030(2) 0.050(2) 0.0247(17) -0.0018(16) -0.0079(15) -0.0099(17)
C30 0.0228(18) 0.0332(18) 0.0251(17) 0.0002(14) -0.0022(14) -0.0029(14)
C31 0.0223(17) 0.0272(17) 0.0214(15) 0.0018(13) -0.0013(13) -0.0070(13)
C32 0.032(2) 0.0281(18) 0.0306(18) 0.0022(14) -0.0040(15) -0.0061(15)
C33 0.040(2) 0.0294(19) 0.042(2) -0.0093(16) -0.0005(18) -0.0076(17)
C34 0.058(3) 0.043(2) 0.034(2) -0.0125(17) 0.0020(19) -0.021(2)
C35 0.059(3) 0.045(2) 0.0207(17) 0.0042(16) -0.0056(17) -0.022(2)
C36 0.040(2) 0.0311(18) 0.0240(17) -0.0005(14) -0.0049(15) -0.0099(16)
C37 0.0287(19) 0.0303(18) 0.0268(17) 0.0045(14) -0.0105(14) -0.0041(15)
C38 0.032(2) 0.044(2) 0.0287(18) 0.0089(16) -0.0070(15) -0.0153(17)
C39 0.051(3) 0.064(3) 0.035(2) 0.024(2) -0.0180(19) -0.026(2)
C40 0.055(3) 0.076(3) 0.046(2) 0.032(2) -0.032(2) -0.030(3)
C41 0.039(2) 0.058(3) 0.053(3) 0.022(2) -0.028(2) -0.023(2)
C42 0.029(2) 0.040(2) 0.0318(19) 0.0120(16) -0.0088(15) -0.0099(16)
C43 0.031(2) 0.0315(18) 0.0251(17) 0.0025(14) -0.0085(14) -0.0077(15)
C44 0.041(2) 0.053(3) 0.033(2) -0.0082(18) -0.0015(17) -0.021(2)
C45 0.057(3) 0.075(3) 0.037(2) -0.022(2) 0.005(2) -0.025(3)
C46 0.072(4) 0.058(3) 0.044(3) -0.020(2) -0.013(2) -0.024(3)
C47 0.055(3) 0.053(3) 0.047(3) -0.007(2) -0.009(2) -0.030(2)
C48 0.036(2) 0.042(2) 0.036(2) -0.0042(16) -0.0036(17) -0.0155(18)
C49 0.0201(17) 0.040(2) 0.0209(16) 0.0015(14) -0.0053(13) -0.0080(15)
C50 0.034(2) 0.049(2) 0.0285(18) 0.0096(17) -0.0085(16) -0.0165(18)
C51 0.038(3) 0.086(4) 0.031(2) 0.014(2) -0.0070(18) -0.031(3)
C52 0.022(2) 0.111(4) 0.0230(19) 0.002(2) -0.0007(16) -0.009(2)
C53 0.030(2) 0.078(3) 0.029(2) -0.012(2) -0.0081(16) 0.005(2)
C54 0.0235(19) 0.051(2) 0.0248(17) -0.0055(16) -0.0087(14) -0.0014(16)
C55 0.042(2) 0.0291(18) 0.0217(16) 0.0044(14) -0.0025(15) -0.0100(16)
C56 0.036(2) 0.041(2) 0.0318(19) 0.0042(16) -0.0003(16) -0.0099(17)
C57 0.045(3) 0.051(3) 0.035(2) 0.0081(18) 0.0008(18) -0.021(2)
C58 0.069(3) 0.040(2) 0.035(2) 0.0128(18) -0.007(2) -0.026(2)
C59 0.069(3) 0.032(2) 0.034(2) 0.0106(17) 0.003(2) -0.008(2)
C60 0.049(3) 0.031(2) 0.035(2) 0.0062(16) 0.0090(18) -0.0039(18)
C61 0.033(2) 0.0221(16) 0.0257(17) 0.0029(13) -0.0032(14) 0.0000(14)
C62 0.040(2) 0.038(2) 0.0284(19) 0.0095(16) -0.0017(16) 0.0010(17)
C63 0.051(3) 0.051(3) 0.032(2) 0.0128(18) -0.0143(19) 0.000(2)
C64 0.045(3) 0.043(2) 0.054(3) 0.014(2) -0.024(2) 0.000(2)
C65 0.032(2) 0.039(2) 0.048(2) 0.0120(18) -0.0048(18) -0.0028(17)
C66 0.036(2) 0.0308(19) 0.0309(18) 0.0080(15) -0.0005(16) -0.0031(16)
C67 0.049(2) 0.0237(17) 0.0225(17) 0.0050(13) -0.0011(16) -0.0064(16)
C68 0.048(3) 0.030(2) 0.040(2) -0.0041(16) 0.0070(19) -0.0020(18)
C69 0.077(4) 0.033(2) 0.044(2) -0.0112(18) 0.013(2) -0.006(2)
C70 0.102(5) 0.035(2) 0.029(2) -0.0035(17) 0.005(2) -0.016(3)
C71 0.094(4) 0.049(3) 0.037(2) -0.002(2) -0.022(3) -0.020(3)
C72 0.063(3) 0.037(2) 0.041(2) -0.0006(18) -0.017(2) -0.002(2)
C73 0.046(2) 0.0307(19) 0.035(2) -0.0076(15) -0.0029(17) -0.0088(17)
C74 0.048(3) 0.030(2) 0.045(2) -0.0004(17) -0.0065(19) -0.0061(18)
C75 0.047(3) 0.036(2) 0.039(2) 0.0022(16) -0.0052(18) -0.0181(18)
C76 0.034(2) 0.035(2) 0.0337(19) -0.0023(15) -0.0077(16) -0.0078(16)
O2 0.058(3) 0.057(2) 0.129(4) 0.006(2) 0.015(3) -0.009(2)
O3 0.079(3) 0.082(3) 0.080(3) 0.013(2) -0.007(2) -0.029(2)
O4 0.104(4) 0.074(3) 0.080(3) -0.002(2) -0.029(3) 0.018(3)
O5 0.062(3) 0.066(2) 0.089(3) 0.004(2) 0.007(2) -0.007(2)
C81 0.115(7) 0.094(5) 0.083(5) 0.006(4) -0.017(5) -0.002(5)
C82 0.178(9) 0.178(8) 0.123(7) -0.014(6) -0.051(7) -0.037(7)
C83 0.150(10) 0.241(14) 0.069(5) 0.021(6) -0.036(5) -0.112(10)
C84 0.093(6) 0.102(6) 0.086(5) 0.004(4) -0.018(4) -0.032(4)
C85 0.109(7) 0.077(5) 0.098(5) -0.005(4) 0.006(5) 0.023(4)
C86 0.079(5) 0.073(4) 0.108(6) 0.008(4) 0.015(4) 0.010(4)
C87 0.102(6) 0.123(7) 0.088(5) 0.018(5) -0.017(5) 0.028(5)
C88 0.107(7) 0.110(6) 0.106(6) 0.004(5) -0.044(5) 0.018(5)
C89 0.090(5) 0.065(4) 0.091(5) 0.022(3) -0.031(4) -0.005(3)
C90 0.054(4) 0.139(8) 0.145(8) -0.044(7) 0.008(5) -0.007(5)
C91 0.111(8) 0.117(7) 0.162(9) 0.043(7) 0.050(7) -0.010(6)
C92 0.120(7) 0.076(5) 0.100(6) 0.021(4) 0.006(5) -0.009(4)
Li1 0.058(6) 0.060(5) 0.081(6) 0.006(5) -0.003(5) -0.006(4)
C77A 0.066(5) 0.113(7) 0.166(9) 0.007(6) -0.053(5) -0.017(4)
C78A 0.125(7) 0.106(6) 0.234(9) 0.013(6) -0.026(7) -0.053(6)
C79A 0.159(10) 0.070(5) 0.137(8) 0.033(5) -0.014(7) 0.004(6)
C80B 0.063(5) 0.122(6) 0.215(8) 0.041(6) -0.011(5) 0.006(4)
O6 0.164(7) 0.111(5) 0.116(5) -0.010(4) -0.010(4) -0.033(5)
C93 0.081(5) 0.054(4) 0.143(7) -0.007(4) -0.055(5) -0.005(3)
C94 0.115(8) 0.101(6) 0.110(6) 0.034(5) 0.016(6) -0.045(6)
C95 0.071(5) 0.168(10) 0.089(6) -0.019(6) 0.029(4) -0.006(6)

loop_
_atom_type_symbol
_atom_type_description
_atom_type_scat_dispersion_real
_atom_type_scat_dispersion_imag
_atom_type_scat_source
C C 0.0033 0.0016 'International Tables Vol C Tables 4.2.6.8 and 6.1.1.4'
H H 0.0000 0.0000 'International Tables Vol C Tables 4.2.6.8 and 6.1.1.4'
Cl Cl 0.1484 0.1585 'International Tables Vol C Tables 4.2.6.8 and 6.1.1.4'
Li Li -0.0003 0.0001 'International Tables Vol C Tables 4.2.6.8 and 6.1.1.4'
Lu Lu -0.4720 5.8584 'International Tables Vol C Tables 4.2.6.8 and 6.1.1.4'
N N 0.0061 0.0033 'International Tables Vol C Tables 4.2.6.8 and 6.1.1.4'
O O 0.0106 0.0060 'International Tables Vol C Tables 4.2.6.8 and 6.1.1.4'
P P 0.1023 0.0942 'International Tables Vol C Tables 4.2.6.8 and 6.1.1.4'
Pd Pd -0.9988 1.0072 'International Tables Vol C Tables 4.2.6.8 and 6.1.1.4'

loop_
_geom_angle_atom_site_label_1
_geom_angle_atom_site_label_2
_geom_angle_atom_site_label_3
_geom_angle
_geom_angle_site_symmetry_1
_geom_angle_site_symmetry_3
Pd1 Lu1 P1 45.48(3) . .
Pd1 Lu1 P2 45.56(3) . .
Pd1 Lu1 P3 46.14(2) . .
Cl1 Lu1 Pd1 160.71(3) . .
Cl1 Lu1 P1 137.30(3) . .
Cl1 Lu1 P2 141.91(3) . .
Cl1 Lu1 P3 114.67(3) . .
P1 Lu1 P3 74.31(3) . .
P2 Lu1 P1 80.41(3) . .
P2 Lu1 P3 74.79(3) . .
O1 Lu1 Pd1 117.48(7) . .
O1 Lu1 Cl1 81.20(7) . .
O1 Lu1 P1 88.53(7) . .
O1 Lu1 P2 97.99(7) . .
O1 Lu1 P3 162.17(6) . .
N1 Lu1 Pd1 74.82(7) . .
N1 Lu1 Cl1 105.59(8) . .
N1 Lu1 P1 31.71(7) . .
N1 Lu1 P2 111.88(8) . .
N1 Lu1 P3 86.91(8) . .
N1 Lu1 O1 80.67(10) . .
N2 Lu1 Pd1 77.24(7) . .
N2 Lu1 Cl1 112.18(8) . .
N2 Lu1 P1 107.14(7) . .
N2 Lu1 P2 31.69(7) . .
N2 Lu1 P3 98.25(8) . .
N2 Lu1 O1 81.98(10) . .
N2 Lu1 N1 135.10(10) . .
N2 Lu1 N3 96.53(11) . .
N3 Lu1 Pd1 75.03(7) . .
N3 Lu1 Cl1 86.92(8) . .
N3 Lu1 P1 104.77(7) . .
N3 Lu1 P2 87.27(8) . .
N3 Lu1 P3 31.43(7) . .
N3 Lu1 O1 166.39(9) . .
N3 Lu1 N1 109.11(11) . .
P1 Pd1 Lu1 70.52(3) . .
P1 Pd1 P3 105.02(4) . .
P1 Pd1 P4 105.03(4) . .
P2 Pd1 Lu1 70.19(4) . .
P2 Pd1 P1 116.88(4) . .
P2 Pd1 P3 105.58(4) . .
P2 Pd1 P4 113.83(4) . .
P3 Pd1 Lu1 70.25(3) . .
P4 Pd1 Lu1 175.29(2) . .
P4 Pd1 P3 110.13(4) . .
Pd1 P1 Lu1 64.00(2) . .
N1 P1 Lu1 46.68(10) . .
N1 P1 Pd1 106.44(10) . .
N1 P1 C5AA 106.41(15) . .
N1 P1 C13 109.06(16) . .
C5AA P1 Lu1 142.10(12) . .
C5AA P1 Pd1 115.38(11) . .
C13 P1 Lu1 112.65(11) . .
C13 P1 Pd1 118.18(11) . .
C13 P1 C5AA 100.76(15) . .
Pd1 P2 Lu1 64.25(3) . .
N2 P2 Lu1 45.14(10) . .
N2 P2 Pd1 109.38(11) . .
N2 P2 C25 108.36(15) . .
N2 P2 C31 107.41(15) . .
C25 P2 Lu1 127.19(12) . .
C25 P2 Pd1 114.82(10) . .
C31 P2 Lu1 128.70(12) . .
C31 P2 Pd1 115.88(11) . .
C31 P2 C25 100.36(16) . .
Pd1 P3 Lu1 63.62(3) . .
N3 P3 Lu1 45.03(10) . .
N3 P3 Pd1 104.32(11) . .
N3 P3 C43 104.79(15) . .
N3 P3 C49 106.95(16) . .
C43 P3 Lu1 142.02(12) . .
C43 P3 Pd1 120.30(13) . .
C49 P3 Lu1 108.56(12) . .
C49 P3 Pd1 117.32(11) . .
C49 P3 C43 101.97(17) . .
N4 P4 Pd1 106.51(11) . .
N4 P4 C61 105.71(16) . .
N4 P4 C67 102.66(17) . .
C61 P4 Pd1 115.52(12) . .
C61 P4 C67 101.46(18) . .
C67 P4 Pd1 123.19(11) . .
C73 O1 Lu1 122.0(2) . .
C76 O1 Lu1 132.3(2) . .
C76 O1 C73 104.3(3) . .
P1 N1 Lu1 101.61(13) . .
C1 N1 Lu1 132.5(2) . .
C1 N1 P1 125.0(2) . .
P2 N2 Lu1 103.18(13) . .
C19 N2 Lu1 130.6(2) . .
C19 N2 P2 126.1(2) . .
P3 N3 Lu1 103.55(13) . .
C37 N3 Lu1 134.1(2) . .
C37 N3 P3 122.4(2) . .
C55 N4 P4 134.8(3) . .
C4 C0AA C3AA 121.0(4) . .
C1AA C1 N1 124.7(3) . .
C3AA C1 N1 118.4(3) . .
C3AA C1 C1AA 116.9(3) . .
C4AA C1AA C1 121.2(3) . .
C10 C2AA C8 120.5(4) . .
C0AA C3AA C1 121.0(4) . .
C4AA C4 C0AA 118.7(4) . .
C4 C4AA C1AA 121.2(4) . .
C8 C5AA P1 118.8(2) . .
C8 C5AA C12 118.1(3) . .
C12 C5AA P1 123.0(3) . .
C5AA C8 C2AA 120.8(3) . .
C2AA C10 C11 119.3(3) . .
C10 C11 C12 120.6(3) . .
C11 C12 C5AA 120.8(4) . .
C14 C13 P1 122.5(3) . .
C18 C13 P1 120.1(3) . .
C18 C13 C14 117.2(3) . .
C15 C14 C13 121.2(4) . .
C14 C15 C16 120.8(4) . .
C15 C16 C17 118.8(4) . .
C18 C17 C16 120.4(4) . .
C17 C18 C13 121.4(4) . .
C20 C19 N2 117.6(3) . .
C24 C19 N2 125.9(3) . .
C24 C19 C20 116.5(3) . .
C21 C20 C19 121.3(4) . .
C22 C21 C20 121.3(4) . .
C21 C22 C23 117.9(4) . .
C22 C23 C24 121.7(4) . .
C23 C24 C19 121.3(4) . .
C26 C25 P2 125.7(3) . .
C26 C25 C30 118.1(3) . .
C30 C25 P2 116.3(3) . .
C25 C26 C27 120.7(4) . .
C28 C27 C26 120.4(4) . .
C27 C28 C29 119.7(4) . .
C30 C29 C28 119.9(4) . .
C29 C30 C25 121.2(3) . .
C32 C31 P2 119.6(3) . .
C36 C31 P2 122.7(3) . .
C36 C31 C32 117.5(3) . .
C33 C32 C31 121.4(3) . .
C34 C33 C32 120.2(4) . .
C33 C34 C35 119.2(4) . .
C34 C35 C36 120.9(4) . .
C35 C36 C31 120.6(4) . .
N3 C37 C38 118.3(3) . .
C42 C37 N3 124.6(3) . .
C42 C37 C38 117.0(3) . .
C39 C38 C37 120.9(4) . .
C40 C39 C38 121.2(4) . .
C39 C40 C41 118.9(4) . .
C40 C41 C42 120.4(4) . .
C37 C42 C41 121.6(3) . .
C44 C43 P3 116.0(3) . .
C44 C43 C48 117.9(4) . .
C48 C43 P3 126.2(3) . .
C43 C44 C45 121.5(4) . .
C46 C45 C44 119.7(4) . .
C47 C46 C45 119.6(4) . .
C46 C47 C48 120.4(4) . .
C47 C48 C43 120.9(4) . .
C50 C49 P3 121.7(3) . .
C54 C49 P3 119.7(3) . .
C54 C49 C50 118.4(4) . .
C51 C50 C49 120.1(4) . .
C52 C51 C50 120.7(4) . .
C51 C52 C53 120.3(4) . .
C52 C53 C54 119.7(4) . .
C49 C54 C53 120.8(4) . .
C56 C55 N4 117.8(3) . .
C60 C55 N4 123.1(4) . .
C60 C55 C56 119.1(3) . .
C57 C56 C55 120.3(4) . .
C56 C57 C58 120.8(4) . .
C57 C58 C59 119.2(4) . .
C58 C59 C60 120.8(4) . .
C55 C60 C59 119.8(4) . .
C62 C61 P4 123.5(3) . .
C62 C61 C66 117.4(4) . .
C66 C61 P4 118.5(3) . .
C63 C62 C61 121.2(4) . .
C62 C63 C64 120.7(4) . .
C63 C64 C65 119.6(4) . .
C66 C65 C64 119.5(4) . .
C65 C66 C61 121.6(3) . .
C68 C67 P4 124.3(3) . .
C72 C67 P4 117.6(3) . .
C72 C67 C68 118.1(4) . .
C69 C68 C67 120.7(5) . .
C70 C69 C68 120.1(5) . .
C71 C70 C69 119.6(4) . .
C70 C71 C72 121.0(5) . .
C67 C72 C71 120.6(5) . .
O1 C73 C74 102.7(3) . .
C73 C74 C75 103.9(3) . .
C74 C75 C76 103.8(3) . .
O1 C76 C75 105.5(3) . .
C77A O2 Li1 127.6(6) . .
C80B O2 Li1 125.5(6) . .
C80B O2 C77A 106.9(7) . .
C81 O3 C84 107.9(6) . .
C81 O3 Li1 127.5(6) . .
C84 O3 Li1 123.8(5) . .
C85 O4 Li1 122.9(6) . .
C88 O4 C85 107.3(6) . .
C88 O4 Li1 129.7(6) . .
C89 O5 C92 108.3(5) . .
C89 O5 Li1 122.2(5) . .
C92 O5 Li1 128.1(5) . .
O3 C81 C82 106.7(9) . .
C83 C82 C81 108.2(9) . .
C82 C83 C84 101.9(10) . .
O3 C84 C83 102.9(6) . .
O4 C85 C86 107.5(6) . .
C85 C86 C87 104.9(6) . .
C86 C87 C88 101.8(7) . .
O4 C88 C87 101.6(7) . .
O5 C89 C90 104.5(6) . .
C91 C90 C89 101.2(7) . .
C92 C91 C90 109.0(7) . .
C91 C92 O5 105.9(7) . .
O2 Li1 O3 113.1(5) . .
O2 Li1 O4 107.2(6) . .
O2 Li1 O5 116.8(6) . .
O4 Li1 O3 105.9(5) . .
O5 Li1 O3 106.7(5) . .
O5 Li1 O4 106.6(5) . .
O2 C77A C78A 100.7(7) . .
C79A C78A C77A 112.8(9) . .
C78A C79A C80B 98.1(8) . .
O2 C80B C79A 109.0(8) . .
C93 O6 C96A 91.3(6) . .
C96B O6 C93 110.0(7) . .
C94 C93 O6 107.9(7) . .
C95 C94 C93 111.3(7) . .
C94 C95 C96B 109.6(7) . .
C96A C95 C94 119.3(9) . .
O6 C96B C95 100.0(8) . .
C95 C96A O6 99.9(9) . .

loop_
_geom_bond_atom_site_label_1
_geom_bond_atom_site_label_2
_geom_bond_distance
_geom_bond_site_symmetry_2
Lu1 Pd1 2.9712(8) .
Lu1 Cl1 2.5700(12) .
Lu1 P1 3.1166(12) .
Lu1 P2 3.1034(14) .
Lu1 P3 3.1216(12) .
Lu1 O1 2.441(3) .
Lu1 N1 2.315(3) .
Lu1 N2 2.259(3) .
Lu1 N3 2.271(3) .
Pd1 P1 2.3570(11) .
Pd1 P2 2.3551(11) .
Pd1 P3 2.3913(10) .
Pd1 P4 2.3573(10) .
P1 N1 1.672(3) .
P1 C5AA 1.858(3) .
P1 C13 1.848(4) .
P2 N2 1.674(3) .
P2 C25 1.852(4) .
P2 C31 1.831(4) .
P3 N3 1.674(3) .
P3 C43 1.858(4) .
P3 C49 1.846(4) .
P4 N4 1.702(3) .
P4 C61 1.826(4) .
P4 C67 1.839(4) .
O1 C73 1.457(5) .
O1 C76 1.436(5) .
N1 C1 1.416(4) .
N2 C19 1.415(4) .
N3 C37 1.405(4) .
N4 C55 1.406(4) .
C0AA C3AA 1.395(6) .
C0AA C4 1.383(6) .
C1 C1AA 1.408(5) .
C1 C3AA 1.403(5) .
C1AA C4AA 1.390(5) .
C2AA C8 1.394(5) .
C2AA C10 1.379(5) .
C4 C4AA 1.376(6) .
C5AA C8 1.388(5) .
C5AA C12 1.400(5) .
C10 C11 1.382(6) .
C11 C12 1.385(5) .
C13 C14 1.402(5) .
C13 C18 1.399(5) .
C14 C15 1.378(6) .
C15 C16 1.386(6) .
C16 C17 1.391(6) .
C17 C18 1.382(6) .
C19 C20 1.410(5) .
C19 C24 1.390(5) .
C20 C21 1.383(5) .
C21 C22 1.374(6) .
C22 C23 1.381(6) .
C23 C24 1.381(6) .
C25 C26 1.394(5) .
C25 C30 1.395(5) .
C26 C27 1.396(5) .
C27 C28 1.373(6) .
C28 C29 1.394(6) .
C29 C30 1.385(5) .
C31 C32 1.404(5) .
C31 C36 1.397(5) .
C32 C33 1.383(5) .
C33 C34 1.381(6) .
C34 C35 1.385(7) .
C35 C36 1.386(5) .
C37 C38 1.407(5) .
C37 C42 1.392(5) .
C38 C39 1.388(5) .
C39 C40 1.375(7) .
C40 C41 1.383(6) .
C41 C42 1.396(5) .
C43 C44 1.380(6) .
C43 C48 1.391(6) .
C44 C45 1.393(6) .
C45 C46 1.381(7) .
C46 C47 1.373(7) .
C47 C48 1.391(6) .
C49 C50 1.404(5) .
C49 C54 1.394(6) .
C50 C51 1.394(6) .
C51 C52 1.370(8) .
C52 C53 1.383(8) .
C53 C54 1.400(6) .
C55 C56 1.399(6) .
C55 C60 1.393(6) .
C56 C57 1.382(6) .
C57 C58 1.384(7) .
C58 C59 1.385(7) .
C59 C60 1.395(6) .
C61 C62 1.394(5) .
C61 C66 1.395(5) .
C62 C63 1.371(6) .
C63 C64 1.377(7) .
C64 C65 1.386(6) .
C65 C66 1.385(6) .
C67 C68 1.399(6) .
C67 C72 1.383(6) .
C68 C69 1.397(6) .
C69 C70 1.373(8) .
C70 C71 1.367(8) .
C71 C72 1.391(6) .
C73 C74 1.517(6) .
C74 C75 1.533(6) .
C75 C76 1.538(5) .
O2 Li1 1.888(11) .
O2 C77A 1.437(9) .
O2 C80B 1.313(10) .
O3 C81 1.357(8) .
O3 C84 1.440(9) .
O3 Li1 1.958(12) .
O4 C85 1.444(9) .
O4 C88 1.427(9) .
O4 Li1 1.952(11) .
O5 C89 1.417(8) .
O5 C92 1.443(8) .
O5 Li1 1.946(11) .
C81 C82 1.464(14) .
C82 C83 1.359(15) .
C83 C84 1.508(11) .
C85 C86 1.467(10) .
C86 C87 1.478(11) .
C87 C88 1.540(13) .
C89 C90 1.513(11) .
C90 C91 1.464(13) .
C91 C92 1.433(12) .
C77A C78A 1.507(13) .
C78A C79A 1.318(14) .
C79A C80B 1.511(13) .
O6 C93 1.501(9) .
O6 C96B 1.354(13) .
O6 C96A 1.797(15) .
C93 C94 1.382(11) .
C94 C95 1.244(10) .
C95 C96B 1.666(14) .
C95 C96A 1.194(14) .
